data_1530271
loop_
_publ_author_name
'Legros, J.P.'
'Galy, J.'

_publ_section_title
;
 Cristallochimie du selenium(+IV). Structure cristalline du compose Se2 Ti
 O6
;
_journal_name_full
;
Comptes Rendus Hebdomadaires des Seances de l'Academie des Sciences, Serie C, 
Sciences Chimiques (1966-)
;
_journal_page_first 705
_journal_page_last 707
_journal_volume 286
_journal_year 1978
_chemical_formula_sum 'O6 Se2 Ti'
_chemical_name_systematic 'Se2 Ti O6'
_space_group_IT_number 14
_symmetry_space_group_name_Hall '-P 2ybc'
_symmetry_space_group_name_H-M 'P 1 21/c 1'
_cell_angle_alpha 90
_cell_angle_beta 110.57
_cell_angle_gamma 90
_cell_formula_units_Z 2
_cell_length_a 4.741
_cell_length_b 8.2554
_cell_length_c 6.7547
_cell_volume 247.516
_citation_journal_id_ASTM CHDCAQ
_cod_data_source_file Legros_CHDCAQ_1978_232.cif
_cod_data_source_block O6Se2Ti1
_cod_original_cell_volume 247.5159
_cod_original_formula_sum 'O6 Se2 Ti1'
_cod_database_code 1530271

loop_
_symmetry_equiv_pos_as_xyz
x,y,z
-x,y+1/2,-z+1/2
-x,-y,-z
x,-y-1/2,z-1/2

loop_
_atom_site_label
_atom_site_type_symbol
_atom_site_fract_x
_atom_site_fract_y
_atom_site_fract_z
_atom_site_occupancy
_atom_site_U_iso_or_equiv
Se1 Se+4 0.1346 0.1402 0.3261 1 0.0
Ti1 Ti+4 0.5 0 0 1 0.0
O2 O-2 0.5989 0.5451 0.2505 1 0.0
O3 O-2 0.1571 0.6541 0.4043 1 0.0
O1 O-2 0.2403 0.3406 0.331 1 0.0
